data_7226623
loop_
_publ_author_name
'Iijima, Jun'
'Naruke, Haruo'
'Sanji, Takanobu'

_publ_section_title
;
 On chirality induction in the crystalline solid-containing sandwich-type
 [Ln(\a-PW11O39)2]11&#x2212;polyoxotungstate and proline
;
_journal_issue 94
_journal_name_full 'RSC Adv.'
_journal_page_first 91494
_journal_paper_doi 10.1039/C6RA22278A
_journal_volume 6
_journal_year 2016
_chemical_absolute_configuration 'CHOOSE rm ad rmad syn or unk'
_chemical_formula_moiety 'C41.5 H105.2 K1.3 N8.3 Na3.2 O106 P2 W22 Y'
_chemical_formula_sum 'C41.5 H105.2 K1.3 N8.3 Na3.2 O106 P2 W22 Y'
_chemical_formula_weight 6736.63
_chemical_properties_physical ', Photo-sensitive'
_space_group_crystal_system triclinic
_space_group_IT_number 1
_space_group_name_Hall 'P 1'
_space_group_name_H-M_alt 'P 1'
_symmetry_space_group_name_Hall 'P 1'
_symmetry_space_group_name_H-M 'P 1'
_atom_sites_solution_primary direct
_atom_sites_solution_secondary difmap
_audit_update_record
;
2016-09-01 deposited with the CCDC.
2016-09-23 downloaded from the CCDC.
;
_cell_angle_alpha 103.6462(12)
_cell_angle_beta 93.5220(12)
_cell_angle_gamma 97.6179(12)
_cell_formula_units_Z 1
_cell_length_a 12.8442(6)
_cell_length_b 13.2756(6)
_cell_length_c 19.7854(9)
_cell_measurement_reflns_used 21787
_cell_measurement_temperature 193
_cell_measurement_theta_max 27.50
_cell_measurement_theta_min 3.11
_cell_volume 3234.4(3)
_computing_cell_refinement 'RAPID AUTO'
_computing_data_collection 'RAPID AUTO (Rigaku, ????)'
_computing_data_reduction 'RAPID AUTO'
_computing_molecular_graphics 'CrystalStructure 4.2.2'
_computing_publication_material 'CrystalStructure 4.2.2 (Rigaku, 2016)'
_computing_structure_refinement 'SHELXL Version 2014/6 (Sheldrick, 2008)'
_computing_structure_solution 'SHELXS Version 2013/1 (Sheldrick, 2008)'
_diffrn_ambient_temperature 193
_diffrn_detector_area_resol_mean 10.000
_diffrn_measured_fraction_theta_full 0.998
_diffrn_measured_fraction_theta_max 0.996
_diffrn_measurement_device_type 'Rigaku R-AXIS RAPID'
_diffrn_measurement_method \w
_diffrn_radiation_type 'Mo K\a'
_diffrn_radiation_wavelength 0.71075
_diffrn_reflns_av_R_equivalents 0.0604
_diffrn_reflns_Laue_measured_fraction_full 0.998
_diffrn_reflns_Laue_measured_fraction_max 0.996
_diffrn_reflns_limit_h_max 16
_diffrn_reflns_limit_h_min -15
_diffrn_reflns_limit_k_max 17
_diffrn_reflns_limit_k_min -17
_diffrn_reflns_limit_l_max 25
_diffrn_reflns_limit_l_min -25
_diffrn_reflns_number 52014
_diffrn_reflns_point_group_measured_fraction_full 0.880
_diffrn_reflns_point_group_measured_fraction_max 0.859
_diffrn_reflns_theta_full 25.242
_diffrn_reflns_theta_max 27.485
_diffrn_reflns_theta_min 3.109
_diffrn_standards_number 0
_exptl_absorpt_coefficient_mu 20.126
_exptl_absorpt_correction_T_max 0.170
_exptl_absorpt_correction_T_min 0.078
_exptl_absorpt_correction_type multi-scan
_exptl_absorpt_process_details 'ABSCOR (Rigaku, 1995)'
_exptl_crystal_colour colorless
_exptl_crystal_density_diffrn 3.458
_exptl_crystal_density_method 'not measured'
_exptl_crystal_description platelet
_exptl_crystal_F_000 3017.20
_exptl_crystal_size_max 0.359
_exptl_crystal_size_mid 0.100
_exptl_crystal_size_min 0.088
_refine_diff_density_max 2.13
_refine_diff_density_min -3.02
_refine_ls_abs_structure_details
;
 Flack x determined using 7952 quotients [(I+)-(I-)]/[(I+)+(I-)]
 (Parsons, Flack and Wagner, Acta Cryst. B69 (2013) 249-259).
;
_refine_ls_abs_structure_Flack 0.004(11)
_refine_ls_extinction_method none
_refine_ls_goodness_of_fit_ref 1.058
_refine_ls_hydrogen_treatment undef
_refine_ls_number_parameters 776
_refine_ls_number_reflns 25508
_refine_ls_number_restraints 18
_refine_ls_R_factor_all 0.0569
_refine_ls_R_factor_gt 0.0517
_refine_ls_shift/su_max 0.009
_refine_ls_structure_factor_coef Fsqd
_refine_ls_weighting_details 'w = 1/[\s^2^(Fo^2^)+(0.0710P)^2^] where P=(Fo^2^+2Fc^2^)/3'
_refine_ls_weighting_scheme calc
_refine_ls_wR_factor_gt 0.1279
_refine_ls_wR_factor_ref 0.1327
_reflns_Friedel_coverage 0.726
_reflns_Friedel_fraction_full 0.762
_reflns_Friedel_fraction_max 0.723
_reflns_number_gt 22737
_reflns_number_total 25508
_reflns_threshold_expression F^2^>2.0\s(F^2^)
_cod_data_source_file c6ra22278a3.cif
_cod_data_source_block 100621
_cod_database_code 7226623
_shelxl_version_number 2014/6
_platon_squeeze_void_probe_radius 1.20

loop_
_space_group_symop_id
_space_group_symop_operation_xyz
1 +X,+Y,+Z

loop_
_atom_site_label
_atom_site_type_symbol
_atom_site_fract_x
_atom_site_fract_y
_atom_site_fract_z
_atom_site_U_iso_or_equiv
_atom_site_adp_type
_atom_site_occupancy
_atom_site_site_symmetry_order
_atom_site_calc_flag
_atom_site_refinement_flags_posn
_atom_site_refinement_flags_occupancy
W1 W 0.62370(7) 0.90115(7) 0.51722(5) 0.0319(2) Uani 1 1 d . .
W2 W 0.72954(7) 0.67545(7) 0.45978(5) 0.0296(2) Uani 1 1 d . .
W3 W 0.61727(7) 0.94373(7) 0.33787(5) 0.0292(2) Uani 1 1 d . .
W4 W 0.37210(7) 0.93681(7) 0.42781(5) 0.0321(2) Uani 1 1 d . .
W5 W 0.50475(8) 0.66749(7) 0.54297(5) 0.0317(2) Uani 1 1 d . .
W6 W 0.72471(7) 0.71953(7) 0.28231(5) 0.02802(19) Uani 1 1 d . .
W7 W 0.25573(7) 0.70665(7) 0.45646(5) 0.0298(2) Uani 1 1 d . .
W8 W 0.58685(7) 0.46663(7) 0.30582(5) 0.02574(18) Uani 1 1 d . .
W9 W 0.49010(7) 0.74028(7) 0.19904(5) 0.02730(19) Uani 1 1 d . .
W10 W 0.25164(7) 0.73391(7) 0.28742(5) 0.02735(19) Uani 1 1 d . .
W11 W 0.36531(7) 0.45924(7) 0.38744(5) 0.02660(19) Uani 1 1 d . .
W12 W 0.07216(9) 0.19321(8) -0.20402(5) 0.0418(3) Uani 1 1 d . .
W13 W -0.06533(8) 0.15113(8) -0.06685(5) 0.0385(2) Uani 1 1 d . .
W14 W 0.09971(9) 0.48177(8) -0.12905(5) 0.0368(2) Uani 1 1 d . .
W15 W 0.33798(9) 0.35696(8) -0.16918(5) 0.0405(2) Uani 1 1 d . .
W16 W 0.15359(10) 0.03498(8) -0.10368(5) 0.0411(3) Uani 1 1 d . .
W17 W -0.03780(7) 0.43653(8) 0.00622(5) 0.0332(2) Uani 1 1 d . .
W18 W 0.41807(9) 0.19508(8) -0.07327(5) 0.0383(2) Uani 1 1 d . .
W19 W 0.05982(7) 0.27064(7) 0.11742(5) 0.02738(19) Uani 1 1 d . .
W20 W 0.20967(7) 0.58111(7) 0.04379(5) 0.0300(2) Uani 1 1 d . .
W21 W 0.44210(7) 0.45813(8) 0.00477(5) 0.0331(2) Uani 1 1 d . .
W22 W 0.27547(7) 0.15874(7) 0.08108(5) 0.02825(19) Uani 1 1 d . .
Y1 Y 0.32894(17) 0.45254(16) 0.18817(12) 0.0261(4) Uani 1 1 d . .
K1 K -0.0536(8) 0.1561(9) 0.2686(6) 0.095(3) Uani 1 1 d . .
P1 P 0.4913(4) 0.7024(4) 0.3700(3) 0.0207(10) Uani 1 1 d . .
P2 P 0.1859(5) 0.3083(5) -0.0289(3) 0.0278(11) Uani 1 1 d . .
Na1 Na 0.3643(12) 0.9986(12) 0.2426(9) 0.081(5) Uani 1 1 d . .
O1 O 0.6791(14) 1.0156(14) 0.5756(9) 0.043(4) Uiso 1 1 d . .
O2 O 0.8490(13) 0.6479(13) 0.4864(9) 0.036(4) Uiso 1 1 d . .
O3 O 0.6713(13) 1.0699(14) 0.3418(9) 0.042(4) Uiso 1 1 d . .
O4 O 0.3422(13) 1.0583(13) 0.4599(9) 0.041(4) Uiso 1 1 d . .
O5 O 0.4811(13) 0.6335(13) 0.6189(9) 0.039(4) Uiso 1 1 d . .
O6 O 0.8441(13) 0.7058(13) 0.2486(9) 0.037(4) Uiso 1 1 d . .
O7 O 0.1574(13) 0.6890(13) 0.5058(9) 0.042(4) Uiso 1 1 d . .
O8 O 0.6702(14) 0.3772(14) 0.2903(10) 0.044(4) Uiso 1 1 d . .
O9 O 0.4676(15) 0.7563(14) 0.1163(10) 0.046(4) Uiso 1 1 d . .
O10 O 0.1450(12) 0.7480(12) 0.2378(8) 0.031(3) Uiso 1 1 d . .
O11 O 0.3106(12) 0.3604(12) 0.4223(8) 0.030(3) Uiso 1 1 d . .
O12 O 0.0294(18) 0.1595(18) -0.2901(12) 0.066(6) Uiso 1 1 d . .
O13 O -0.1934(14) 0.0929(14) -0.0695(10) 0.044(4) Uiso 1 1 d . .
O14 O 0.0606(17) 0.5402(17) -0.1942(11) 0.060(5) Uiso 1 1 d . .
O15 O 0.3819(17) 0.3757(17) -0.2447(11) 0.060(5) Uiso 1 1 d . .
O16 O 0.1605(15) -0.0943(15) -0.1295(10) 0.048(4) Uiso 1 1 d . .
O17 O -0.1587(13) 0.4713(13) 0.0284(9) 0.041(4) Uiso 1 1 d . .
O18 O 0.5155(16) 0.1156(16) -0.0879(11) 0.059(5) Uiso 1 1 d . .
O19 O -0.0363(12) 0.2395(12) 0.1722(8) 0.032(3) Uiso 1 1 d . .
O20 O 0.2395(13) 0.7143(13) 0.0810(9) 0.040(4) Uiso 1 1 d . .
O21 O 0.5588(15) 0.5432(14) 0.0274(10) 0.047(4) Uiso 1 1 d . .
O22 O 0.3145(12) 0.0562(12) 0.1092(8) 0.032(3) Uiso 1 1 d . .
O23 O 0.5589(11) 0.7316(11) 0.4423(8) 0.028(3) Uiso 1 1 d . .
O24 O 0.5537(11) 0.7568(11) 0.3200(8) 0.028(3) Uiso 1 1 d . .
O25 O 0.4684(11) 0.5837(11) 0.3437(8) 0.025(3) Uiso 1 1 d . .
O26 O 0.3892(11) 0.7504(11) 0.3799(8) 0.026(3) Uiso 1 1 d . .
O27 O 0.1167(12) 0.2165(11) -0.0809(8) 0.030(3) Uiso 1 1 d . .
O28 O 0.1364(12) 0.4075(12) -0.0281(8) 0.031(3) Uiso 1 1 d . .
O29 O 0.1916(12) 0.2835(12) 0.0416(8) 0.031(3) Uiso 1 1 d . .
O30 O 0.2965(12) 0.3203(12) -0.0580(9) 0.035(4) Uiso 1 1 d . .
O31 O 0.4946(10) 0.4270(10) 0.2318(7) 0.023(3) Uiso 1 1 d . .
O32 O 0.4409(11) 0.6061(11) 0.1912(8) 0.028(3) Uiso 1 1 d . .
O33 O 0.2651(12) 0.5992(12) 0.2588(9) 0.034(4) Uiso 1 1 d . .
O34 O 0.3063(12) 0.4163(12) 0.3008(8) 0.034(4) Uiso 1 1 d . .
O35 O 0.1532(11) 0.3662(11) 0.1799(7) 0.025(3) Uiso 1 1 d . .
O36 O 0.2330(12) 0.5225(12) 0.1129(8) 0.034(4) Uiso 1 1 d . .
O37 O 0.4103(12) 0.4273(11) 0.0854(8) 0.029(3) Uiso 1 1 d . .
O38 O 0.3357(11) 0.2696(11) 0.1484(8) 0.028(3) Uiso 1 1 d . .
O39 O 0.7381(12) 0.8257(12) 0.5102(9) 0.035(4) Uiso 1 1 d . .
O40 O 0.6573(12) 0.9339(12) 0.4308(8) 0.034(4) Uiso 1 1 d . .
O41 O 0.4869(12) 0.9316(12) 0.4937(8) 0.031(3) Uiso 1 1 d . .
O42 O 0.5620(14) 0.8158(13) 0.5768(9) 0.042(4) Uiso 1 1 d . .
O43 O 0.7579(12) 0.7282(12) 0.3804(8) 0.032(3) Uiso 1 1 d . .
O44 O 0.7347(11) 0.8716(11) 0.3101(8) 0.029(3) Uiso 1 1 d . .
O45 O 0.4819(12) 0.9607(11) 0.3704(8) 0.029(3) Uiso 1 1 d . .
O46 O 0.2838(13) 0.8573(12) 0.4776(9) 0.035(4) Uiso 1 1 d . .
O47 O 0.3759(13) 0.7161(13) 0.5229(9) 0.039(4) Uiso 1 1 d . .
O48 O 0.6488(12) 0.6455(12) 0.5320(8) 0.031(3) Uiso 1 1 d . .
O49 O 0.6668(11) 0.5515(11) 0.4022(8) 0.026(3) Uiso 1 1 d . .
O50 O 0.5526(11) 0.8971(11) 0.2456(7) 0.024(3) Uiso 1 1 d . .
O51 O 0.2790(12) 0.8858(12) 0.3483(8) 0.031(3) Uiso 1 1 d . .
O52 O 0.4571(12) 0.5451(12) 0.4778(8) 0.032(3) Uiso 1 1 d . .
O53 O 0.6640(12) 0.5823(12) 0.2743(8) 0.030(3) Uiso 1 1 d . .
O54 O 0.6410(12) 0.7230(12) 0.2012(8) 0.034(4) Uiso 1 1 d . .
O55 O 0.3650(12) 0.7829(12) 0.2442(8) 0.031(3) Uiso 1 1 d . .
O56 O 0.1849(12) 0.7101(11) 0.3690(8) 0.029(3) Uiso 1 1 d . .
O57 O 0.2790(12) 0.5674(12) 0.4164(8) 0.032(3) Uiso 1 1 d . .
O58 O 0.4979(11) 0.4089(11) 0.3664(8) 0.028(3) Uiso 1 1 d . .
O59 O -0.0568(15) 0.1560(15) -0.1646(10) 0.049(5) Uiso 1 1 d . .
O60 O 0.0511(13) 0.3384(13) -0.1735(9) 0.041(4) Uiso 1 1 d . .
O61 O 0.2153(16) 0.2493(15) -0.2022(11) 0.053(5) Uiso 1 1 d . .
O62 O 0.1141(15) 0.0650(15) -0.1936(10) 0.050(5) Uiso 1 1 d . .
O63 O -0.0795(12) 0.2968(12) -0.0516(8) 0.033(4) Uiso 1 1 d . .
O64 O -0.0264(13) 0.4784(13) -0.0836(9) 0.039(4) Uiso 1 1 d . .
O65 O 0.2353(14) 0.4498(14) -0.1542(10) 0.046(4) Uiso 1 1 d . .
O66 O 0.4134(15) 0.2448(15) -0.1562(11) 0.053(5) Uiso 1 1 d . .
O67 O 0.2939(13) 0.0973(13) -0.1129(9) 0.040(4) Uiso 1 1 d . .
O68 O 0.0039(13) 0.0275(13) -0.0915(9) 0.039(4) Uiso 1 1 d . .
O69 O -0.0159(13) 0.1745(13) 0.0270(9) 0.038(4) Uiso 1 1 d . .
O70 O 0.1617(14) 0.5930(14) -0.0571(9) 0.042(4) Uiso 1 1 d . .
O71 O 0.4362(13) 0.4477(13) -0.1007(9) 0.037(4) Uiso 1 1 d . .
O72 O 0.1885(13) 0.0642(13) -0.0111(9) 0.038(4) Uiso 1 1 d . .
O73 O 0.0024(12) 0.3767(12) 0.0787(9) 0.034(4) Uiso 1 1 d . .
O74 O 0.0564(12) 0.5622(12) 0.0509(8) 0.031(3) Uiso 1 1 d . .
O75 O 0.3349(13) 0.5493(13) 0.0051(9) 0.038(4) Uiso 1 1 d . .
O76 O 0.4966(14) 0.3269(14) -0.0247(10) 0.044(4) Uiso 1 1 d . .
O77 O 0.3744(11) 0.1799(11) 0.0153(8) 0.027(3) Uiso 1 1 d . .
O78 O 0.1369(12) 0.1558(12) 0.1134(8) 0.031(3) Uiso 1 1 d . .
O79 O 0.0556(16) 0.3061(16) 0.3425(11) 0.053(5) Uiso 1 1 d . .
O80 O -0.0195(17) 0.3718(16) 0.4366(12) 0.061(5) Uiso 1 1 d . .
O81 O -0.0729(13) 0.0967(13) 0.3747(9) 0.037(4) Uiso 1 1 d . .
O82 O -0.1252(18) -0.0199(18) 0.2182(13) 0.069(6) Uiso 1 1 d . .
O83 O 0.7455(14) 0.6829(14) 0.0726(10) 0.046(4) Uiso 1 1 d . .
O84 O -0.2126(16) 0.2129(16) 0.2819(11) 0.054(5) Uiso 1 1 d . .
O85 O 0.111(3) 0.095(3) 0.2390(18) 0.112(10) Uiso 1 1 d . .
O86 O 0.5311(15) 1.1554(15) 0.2203(11) 0.052(5) Uiso 1 1 d . .
O87 O 0.5855(18) 1.0100(17) 0.1538(12) 0.065(6) Uiso 1 1 d . .
O88 O -0.0485(17) 0.2109(17) 0.4802(11) 0.060(5) Uiso 1 1 d . .
O89 O 0.057(3) 0.768(3) -0.053(2) 0.130(12) Uiso 1 1 d . .
O90 O -0.200(3) 0.494(3) -0.2348(19) 0.120(11) Uiso 1 1 d . .
O91 O -0.200(3) 0.312(3) -0.184(2) 0.051(9) Uiso 0.5 1 d . P
O92 O 0.811(3) 0.625(3) 0.6452(18) 0.113(10) Uiso 1 1 d . .
O93 O 0.035(3) -0.092(3) 0.2006(19) 0.043(8) Uiso 0.5 1 d . P
O94 O 0.035(3) -0.079(3) 0.300(2) 0.127(12) Uiso 1 1 d . .
O95 O 0.099(4) 0.479(4) -0.336(3) 0.069(12) Uiso 0.5 1 d . P
O96 O 0.016(3) 0.547(3) -0.440(2) 0.053(10) Uiso 0.5 1 d . P
O97 O 0.196(3) -0.105(3) 0.1520(19) 0.043(8) Uiso 0.5 1 d . P
O98 O 0.164(3) 0.150(3) 0.405(2) 0.050(9) Uiso 0.5 1 d . P
O99 O 0.212(3) 0.041(3) 0.313(2) 0.051(9) Uiso 0.5 1 d . P
O100 O 0.478(5) 0.757(5) -0.022(3) 0.096(17) Uiso 0.5 1 d . P
O101 O 0.021(4) -0.063(4) 0.059(3) 0.084(15) Uiso 0.5 1 d . P
O102 O 0.649(3) 0.464(3) 0.622(2) 0.158(16) Uiso 1 1 d D .
O103 O 0.481(3) 0.358(3) 0.635(2) 0.166(17) Uiso 1 1 d D .
O104 O 0.261(5) 0.454(5) -0.389(3) 0.11(2) Uiso 0.5 1 d . P
O105 O 0.427(5) 0.718(5) -0.106(4) 0.12(2) Uiso 0.5 1 d . P
O106 O -0.183(4) 0.310(4) -0.253(3) 0.075(13) Uiso 0.5 1 d . P
O107 O -0.0386(16) 0.7274(16) 0.1250(11) 0.055(5) Uiso 1 1 d . .
O108 O 0.328(5) 1.177(5) 0.281(3) 0.099(18) Uiso 0.5 1 d . P
N1 N 0.0804(14) 0.4878(14) 0.3018(9) 0.026(4) Uiso 1 1 d . .
N2 N 0.623(2) 0.392(2) 0.4849(15) 0.068(8) Uiso 1 1 d . .
N3 N 0.5592(14) 1.2676(15) 0.1237(11) 0.034(4) Uiso 1 1 d D .
N4 N -0.087(2) -0.0771(18) 0.4232(13) 0.061(7) Uiso 1 1 d D .
C1 C 0.022(2) 0.380(2) 0.3823(15) 0.046(6) Uiso 1 1 d . .
C2 C 0.0157(16) 0.4833(16) 0.3624(11) 0.026(4) Uiso 1 1 d . .
C3 C 0.006(2) 0.525(2) 0.2497(14) 0.040(6) Uiso 1 1 d . .
C4 C -0.107(2) 0.470(2) 0.2558(14) 0.043(6) Uiso 1 1 d . .
C5 C -0.092(2) 0.505(2) 0.3422(15) 0.046(6) Uiso 1 1 d . .
C6 C 0.561(2) 1.111(2) 0.1677(14) 0.040(6) Uiso 1 1 d . .
C7 C 0.5810(18) 1.157(2) 0.1086(13) 0.039(6) Uiso 1 1 d D .
C8 C 0.698(2) 1.158(2) 0.0878(18) 0.065(9) Uiso 1 1 d D .
C9 C -0.0682(19) 0.114(2) 0.4340(14) 0.038(5) Uiso 1 1 d . .
C10 C -0.0840(19) 0.0306(18) 0.4807(13) 0.044(6) Uiso 1 1 d D .
C11 C 0.531(2) 0.325(2) 0.5203(15) 0.058(8) Uiso 1 1 d D .
C12 C -0.003(2) -0.139(2) 0.4506(16) 0.061(8) Uiso 1 1 d D .
C13 C 0.581(3) 0.218(3) 0.5105(19) 0.068(9) Uiso 1 1 d . .
C14 C 0.694(3) 0.319(3) 0.454(2) 0.072(10) Uiso 1 1 d . .
C15 C 0.698(3) 0.237(3) 0.498(2) 0.076(10) Uiso 1 1 d . .
C16 C 0.084(4) -0.061(4) 0.507(4) 0.09(3) Uiso 0.5 1 d D P
C17 C 0.020(2) 0.034(2) 0.5292(17) 0.069(9) Uiso 1 1 d D .
C18 C 0.6611(16) 1.3420(16) 0.1140(12) 0.035(5) Uiso 1 1 d D .
C19 C 0.728(2) 1.2637(19) 0.0661(15) 0.052(7) Uiso 1 1 d D .
C20 C 0.023(5) -0.085(3) 0.531(2) 0.055(15) Uiso 0.5 1 d D P
C21 C 0.564(3) 0.384(3) 0.5970(16) 0.083(11) Uiso 1 1 d D .

loop_
_atom_site_aniso_label
_atom_site_aniso_U_11
_atom_site_aniso_U_22
_atom_site_aniso_U_33
_atom_site_aniso_U_23
_atom_site_aniso_U_13
_atom_site_aniso_U_12
W1 0.0356(5) 0.0284(5) 0.0279(5) 0.0016(4) -0.0017(4) 0.0033(4)
W2 0.0295(5) 0.0299(5) 0.0287(5) 0.0074(4) -0.0039(4) 0.0055(4)
W3 0.0295(4) 0.0243(4) 0.0339(5) 0.0090(4) 0.0005(4) 0.0025(3)
W4 0.0309(5) 0.0247(4) 0.0395(5) 0.0032(4) 0.0047(4) 0.0075(4)
W5 0.0386(5) 0.0337(5) 0.0221(5) 0.0063(4) 0.0017(4) 0.0049(4)
W6 0.0256(4) 0.0294(5) 0.0306(5) 0.0094(4) 0.0029(4) 0.0062(3)
W7 0.0298(4) 0.0297(5) 0.0298(5) 0.0047(4) 0.0073(4) 0.0066(4)
W8 0.0265(4) 0.0245(4) 0.0274(5) 0.0065(3) 0.0003(4) 0.0088(3)
W9 0.0284(4) 0.0267(4) 0.0280(5) 0.0098(4) 0.0015(4) 0.0034(3)
W10 0.0270(4) 0.0246(4) 0.0321(5) 0.0087(4) 0.0018(4) 0.0071(3)
W11 0.0308(4) 0.0240(4) 0.0261(5) 0.0083(3) 0.0019(4) 0.0049(3)
W12 0.0593(7) 0.0397(6) 0.0232(5) 0.0030(4) -0.0059(5) 0.0096(5)
W13 0.0430(6) 0.0359(5) 0.0311(5) 0.0040(4) -0.0088(4) -0.0006(4)
W14 0.0474(6) 0.0378(5) 0.0278(5) 0.0111(4) -0.0015(4) 0.0127(4)
W15 0.0557(7) 0.0428(6) 0.0286(5) 0.0130(4) 0.0114(5) 0.0161(5)
W16 0.0645(7) 0.0275(5) 0.0285(5) 0.0004(4) -0.0019(5) 0.0111(5)
W17 0.0312(5) 0.0363(5) 0.0328(5) 0.0090(4) -0.0026(4) 0.0092(4)
W18 0.0493(6) 0.0401(6) 0.0319(5) 0.0112(4) 0.0148(5) 0.0208(5)
W19 0.0278(4) 0.0296(4) 0.0238(4) 0.0053(3) 0.0006(4) 0.0042(3)
W20 0.0328(5) 0.0284(5) 0.0291(5) 0.0068(4) 0.0002(4) 0.0080(4)
W21 0.0315(5) 0.0368(5) 0.0340(5) 0.0118(4) 0.0069(4) 0.0088(4)
W22 0.0336(5) 0.0267(4) 0.0255(5) 0.0070(4) 0.0017(4) 0.0080(4)
Y1 0.0280(10) 0.0244(10) 0.0263(11) 0.0066(8) -0.0006(8) 0.0061(8)
K1 0.091(7) 0.109(8) 0.100(7) 0.037(6) 0.029(6) 0.035(6)
P1 0.018(2) 0.022(2) 0.021(2) 0.0030(19) 0.0005(19) 0.0024(18)
P2 0.035(3) 0.026(3) 0.022(3) 0.004(2) -0.001(2) 0.005(2)
Na1 0.080(10) 0.086(10) 0.101(12) 0.058(9) 0.017(9) 0.028(8)

loop_
_atom_type_symbol
_atom_type_description
_atom_type_scat_dispersion_real
_atom_type_scat_dispersion_imag
_atom_type_scat_source
O O 0.0106 0.0060
;
International Tables for Crystallography
(Vol. C, Tables 4.2.6.8 and 6.1.1.4)
;
P P 0.1023 0.0942
;
International Tables for Crystallography
(Vol. C, Tables 4.2.6.8 and 6.1.1.4)
;
W W -0.8490 6.8722
;
International Tables for Crystallography
(Vol. C, Tables 4.2.6.8 and 6.1.1.4)
;
Y Y -2.7962 3.5667
;
International Tables for Crystallography
(Vol. C, Tables 4.2.6.8 and 6.1.1.4)
;
K K 0.2009 0.2494
;
International Tables for Crystallography
(Vol. C, Tables 4.2.6.8 and 6.1.1.4)
;
Na Na 0.0362 0.0249
;
International Tables for Crystallography
(Vol. C, Tables 4.2.6.8 and 6.1.1.4)
;
C C 0.0033 0.0016
;
International Tables for Crystallography
(Vol. C, Tables 4.2.6.8 and 6.1.1.4)
;
N N 0.0061 0.0033
;
International Tables for Crystallography
(Vol. C, Tables 4.2.6.8 and 6.1.1.4)
;
H H 0.0000 0.0000
;
International Tables for Crystallography
(Vol. C, Table 6.1.1.4)
;

loop_
_geom_angle_atom_site_label_1
_geom_angle_atom_site_label_2
_geom_angle_atom_site_label_3
_geom_angle
_geom_angle_site_symmetry_1
_geom_angle_site_symmetry_3
O1 W1 O39 101.0(8) . .
O1 W1 O41 101.6(7) . .
O39 W1 O41 157.1(7) . .
O1 W1 O40 100.5(8) . .
O39 W1 O40 87.2(7) . .
O41 W1 O40 84.9(7) . .
O1 W1 O42 103.3(8) . .
O39 W1 O42 89.2(7) . .
O41 W1 O42 89.5(7) . .
O40 W1 O42 156.3(7) . .
O1 W1 O23 173.6(7) . .
O39 W1 O23 73.6(6) . .
O41 W1 O23 84.1(6) . .
O40 W1 O23 82.9(6) . .
O42 W1 O23 73.6(6) . .
O2 W2 O49 103.0(7) . .
O2 W2 O43 103.1(7) . .
O49 W2 O43 89.6(7) . .
O2 W2 O48 100.5(7) . .
O49 W2 O48 89.3(6) . .
O43 W2 O48 155.9(7) . .
O2 W2 O39 101.8(7) . .
O49 W2 O39 155.2(6) . .
O43 W2 O39 85.1(7) . .
O48 W2 O39 85.8(7) . .
O2 W2 O23 170.2(7) . .
O49 W2 O23 84.4(6) . .
O43 W2 O23 83.0(6) . .
O48 W2 O23 73.0(6) . .
O39 W2 O23 70.9(6) . .
O3 W3 O50 102.6(7) . .
O3 W3 O45 102.2(7) . .
O50 W3 O45 89.4(6) . .
O3 W3 O40 101.0(8) . .
O50 W3 O40 156.4(6) . .
O45 W3 O40 85.1(7) . .
O3 W3 O44 100.4(7) . .
O50 W3 O44 89.8(6) . .
O45 W3 O44 157.0(6) . .
O40 W3 O44 86.5(6) . .
O3 W3 O24 172.7(7) . .
O50 W3 O24 73.7(5) . .
O45 W3 O24 84.2(6) . .
O40 W3 O24 82.9(6) . .
O44 W3 O24 73.6(6) . .
O4 W4 O51 103.0(8) . .
O4 W4 O45 103.1(7) . .
O51 W4 O45 89.2(7) . .
O4 W4 O46 100.7(8) . .
O51 W4 O46 90.3(7) . .
O45 W4 O46 155.7(7) . .
O4 W4 O41 102.0(8) . .
O51 W4 O41 154.9(7) . .
O45 W4 O41 83.7(6) . .
O46 W4 O41 86.6(7) . .
O4 W4 O26 172.1(7) . .
O51 W4 O26 72.0(6) . .
O45 W4 O26 83.2(5) . .
O46 W4 O26 73.5(6) . .
O41 W4 O26 83.3(6) . .
O5 W5 O52 102.1(7) . .
O5 W5 O47 100.4(8) . .
O52 W5 O47 88.9(7) . .
O5 W5 O48 103.2(7) . .
O52 W5 O48 90.6(7) . .
O47 W5 O48 156.0(7) . .
O5 W5 O42 101.6(8) . .
O52 W5 O42 156.3(7) . .
O47 W5 O42 85.0(7) . .
O48 W5 O42 85.9(7) . .
O5 W5 O23 172.5(7) . .
O52 W5 O23 84.2(6) . .
O47 W5 O23 83.7(6) . .
O48 W5 O23 72.4(6) . .
O42 W5 O23 72.4(6) . .
O6 W6 O53 103.0(7) . .
O6 W6 O54 100.2(7) . .
O53 W6 O54 90.3(7) . .
O6 W6 O43 102.8(7) . .
O53 W6 O43 86.8(7) . .
O54 W6 O43 156.9(7) . .
O6 W6 O44 101.2(7) . .
O53 W6 O44 155.7(6) . .
O54 W6 O44 87.4(7) . .
O43 W6 O44 85.9(6) . .
O6 W6 O24 171.9(6) . .
O53 W6 O24 82.8(6) . .
O54 W6 O24 73.8(6) . .
O43 W6 O24 83.0(6) . .
O44 W6 O24 73.4(6) . .
O7 W7 O57 103.0(7) . .
O7 W7 O56 103.7(7) . .
O57 W7 O56 89.5(6) . .
O7 W7 O46 100.7(8) . .
O57 W7 O46 156.1(7) . .
O56 W7 O46 87.6(7) . .
O7 W7 O47 100.3(8) . .
O57 W7 O47 86.8(7) . .
O56 W7 O47 156.0(7) . .
O46 W7 O47 86.3(7) . .
O7 W7 O26 172.6(7) . .
O57 W7 O26 82.7(6) . .
O56 W7 O26 71.5(5) . .
O46 W7 O26 73.9(6) . .
O47 W7 O26 84.5(6) . .
O8 W8 O31 103.3(8) . .
O8 W8 O58 100.2(8) . .
O31 W8 O58 95.6(6) . .
O8 W8 O53 101.1(7) . .
O31 W8 O53 94.3(6) . .
O58 W8 O53 153.8(6) . .
O8 W8 O49 95.1(7) . .
O31 W8 O49 161.7(6) . .
O58 W8 O49 81.3(6) . .
O53 W8 O49 81.6(6) . .
O8 W8 O25 171.2(7) . .
O31 W8 O25 82.0(6) . .
O58 W8 O25 72.1(5) . .
O53 W8 O25 85.4(6) . .
O49 W8 O25 79.9(5) . .
O9 W9 O32 104.1(8) . .
O9 W9 O55 103.4(8) . .
O32 W9 O55 90.8(6) . .
O9 W9 O54 100.8(8) . .
O32 W9 O54 95.8(7) . .
O55 W9 O54 152.5(7) . .
O9 W9 O50 96.2(7) . .
O32 W9 O50 159.6(6) . .
O55 W9 O50 81.9(6) . .
O54 W9 O50 82.7(6) . .
O9 W9 O24 165.7(7) . .
O32 W9 O24 89.4(6) . .
O55 W9 O24 80.9(6) . .
O54 W9 O24 72.5(6) . .
O50 W9 O24 70.7(5) . .
O10 W10 O33 104.8(7) . .
O10 W10 O55 103.8(7) . .
O33 W10 O55 95.4(7) . .
O10 W10 O56 99.9(7) . .
O33 W10 O56 91.7(7) . .
O55 W10 O56 152.6(6) . .
O10 W10 O51 96.4(7) . .
O33 W10 O51 158.5(7) . .
O55 W10 O51 82.4(6) . .
O56 W10 O51 81.4(6) . .
O10 W10 O26 165.1(6) . .
O33 W10 O26 88.2(6) . .
O55 W10 O26 81.7(6) . .
O56 W10 O26 72.1(6) . .
O51 W10 O26 70.3(5) . .
O11 W11 O34 100.8(7) . .
O11 W11 O57 103.2(7) . .
O34 W11 O57 95.6(7) . .
O11 W11 O58 98.3(6) . .
O34 W11 O58 95.0(7) . .
O57 W11 O58 153.7(6) . .
O11 W11 O52 96.2(7) . .
O34 W11 O52 162.9(7) . .
O57 W11 O52 81.1(6) . .
O58 W11 O52 81.6(6) . .
O11 W11 O25 169.8(6) . .
O34 W11 O25 83.7(6) . .
O57 W11 O25 85.4(6) . .
O58 W11 O25 72.0(5) . .
O52 W11 O25 79.4(6) . .
O12 W12 O61 103.5(10) . .
O12 W12 O62 100.3(10) . .
O61 W12 O62 89.3(8) . .
O12 W12 O59 100.5(9) . .
O61 W12 O59 155.9(8) . .
O62 W12 O59 88.3(8) . .
O12 W12 O60 103.9(9) . .
O61 W12 O60 84.9(8) . .
O62 W12 O60 155.8(8) . .
O59 W12 O60 87.6(8) . .
O12 W12 O27 171.2(8) . .
O61 W12 O27 83.3(7) . .
O62 W12 O27 73.9(7) . .
O59 W12 O27 73.0(7) . .
O60 W12 O27 82.1(6) . .
O13 W13 O69 102.9(8) . .
O13 W13 O63 102.3(8) . .
O69 W13 O63 89.5(7) . .
O13 W13 O68 100.2(8) . .
O69 W13 O68 91.2(7) . .
O63 W13 O68 156.8(7) . .
O13 W13 O59 101.2(8) . .
O69 W13 O59 155.9(7) . .
O63 W13 O59 84.7(7) . .
O68 W13 O59 85.2(7) . .
O13 W13 O27 171.2(7) . .
O69 W13 O27 84.3(6) . .
O63 W13 O27 82.6(6) . .
O68 W13 O27 74.4(6) . .
O59 W13 O27 71.8(7) . .
O14 W14 O70 104.1(9) . .
O14 W14 O60 100.2(9) . .
O70 W14 O60 155.7(7) . .
O14 W14 O64 98.7(9) . .
O70 W14 O64 89.3(8) . .
O60 W14 O64 86.3(7) . .
O14 W14 O65 101.9(9) . .
O70 W14 O65 90.9(8) . .
O60 W14 O65 84.9(8) . .
O64 W14 O65 158.8(7) . .
O14 W14 O28 172.6(8) . .
O70 W14 O28 73.8(6) . .
O60 W14 O28 82.0(6) . .
O64 W14 O28 74.3(6) . .
O65 W14 O28 85.4(7) . .
O15 W15 O71 103.3(9) . .
O15 W15 O65 101.5(9) . .
O71 W15 O65 92.7(8) . .
O15 W15 O66 100.3(9) . .
O71 W15 O66 87.3(8) . .
O65 W15 O66 157.6(8) . .
O15 W15 O61 102.2(9) . .
O71 W15 O61 154.4(8) . .
O65 W15 O61 83.9(8) . .
O66 W15 O61 86.5(8) . .
O15 W15 O30 172.3(8) . .
O71 W15 O30 73.5(6) . .
O65 W15 O30 85.9(7) . .
O66 W15 O30 72.6(7) . .
O61 W15 O30 80.9(7) . .
O16 W16 O72 102.8(8) . .
O16 W16 O67 102.2(8) . .
O72 W16 O67 88.1(7) . .
O16 W16 O68 99.4(8) . .
O72 W16 O68 92.0(7) . .
O67 W16 O68 157.8(7) . .
O16 W16 O62 100.7(9) . .
O72 W16 O62 156.4(8) . .
O67 W16 O62 86.1(8) . .
O68 W16 O62 85.0(8) . .
O16 W16 O27 170.1(7) . .
O72 W16 O27 85.0(6) . .
O67 W16 O27 84.0(6) . .
O68 W16 O27 73.9(6) . .
O62 W16 O27 71.7(7) . .
O17 W17 O73 102.2(7) . .
O17 W17 O74 101.7(7) . .
O73 W17 O74 89.3(7) . .
O17 W17 O63 101.3(7) . .
O73 W17 O63 88.0(7) . .
O74 W17 O63 156.9(7) . .
O17 W17 O64 101.4(7) . .
O73 W17 O64 156.3(7) . .
O74 W17 O64 88.2(7) . .
O63 W17 O64 85.2(7) . .
O17 W17 O28 173.3(7) . .
O73 W17 O28 82.7(6) . .
O74 W17 O28 73.7(6) . .
O63 W17 O28 83.2(6) . .
O64 W17 O28 73.9(6) . .
O18 W18 O76 102.4(9) . .
O18 W18 O66 101.3(9) . .
O76 W18 O66 88.8(8) . .
O18 W18 O67 101.5(9) . .
O76 W18 O67 156.1(7) . .
O66 W18 O67 88.3(8) . .
O18 W18 O77 103.3(8) . .
O76 W18 O77 87.4(7) . .
O66 W18 O77 155.3(7) . .
O67 W18 O77 85.5(7) . .
O18 W18 O30 173.2(8) . .
O76 W18 O30 73.1(6) . .
O66 W18 O30 73.8(7) . .
O67 W18 O30 83.4(6) . .
O77 W18 O30 81.8(6) . .
O19 W19 O35 100.5(7) . .
O19 W19 O78 99.6(7) . .
O35 W19 O78 96.1(6) . .
O19 W19 O73 102.6(7) . .
O35 W19 O73 93.5(6) . .
O78 W19 O73 153.7(7) . .
O19 W19 O69 96.3(7) . .
O35 W19 O69 163.2(6) . .
O78 W19 O69 82.2(7) . .
O73 W19 O69 81.6(7) . .
O19 W19 O29 170.7(6) . .
O35 W19 O29 83.7(6) . .
O78 W19 O29 71.6(6) . .
O73 W19 O29 85.2(6) . .
O69 W19 O29 79.8(6) . .
O19 W19 K1 23.9(5) . .
O35 W19 K1 90.4(5) . .
O78 W19 K1 79.2(5) . .
O73 W19 K1 125.2(5) . .
O69 W19 K1 105.6(5) . .
O29 W19 K1 149.4(4) . .
O20 W20 O36 104.7(8) . .
O20 W20 O75 102.7(8) . .
O36 W20 O75 93.1(7) . .
O20 W20 O74 99.3(7) . .
O36 W20 O74 92.1(7) . .
O75 W20 O74 155.3(7) . .
O20 W20 O70 96.5(7) . .
O36 W20 O70 158.8(7) . .
O75 W20 O70 84.2(7) . .
O74 W20 O70 82.3(7) . .
O20 W20 O28 165.5(7) . .
O36 W20 O28 88.0(6) . .
O75 W20 O28 83.4(6) . .
O74 W20 O28 72.7(6) . .
O70 W20 O28 70.8(6) . .
O21 W21 O37 103.8(8) . .
O21 W21 O76 99.7(8) . .
O37 W21 O76 90.7(7) . .
O21 W21 O75 104.2(8) . .
O37 W21 O75 94.1(7) . .
O76 W21 O75 153.6(7) . .
O21 W21 O71 96.5(8) . .
O37 W21 O71 159.2(7) . .
O76 W21 O71 81.2(7) . .
O75 W21 O71 85.3(7) . .
O21 W21 O30 164.2(7) . .
O37 W21 O30 89.3(6) . .
O76 W21 O30 70.9(6) . .
O75 W21 O30 83.2(6) . .
O71 W21 O30 69.9(6) . .
O22 W22 O38 102.6(7) . .
O22 W22 O77 102.7(7) . .
O38 W22 O77 94.9(6) . .
O22 W22 O78 99.6(7) . .
O38 W22 O78 95.4(7) . .
O77 W22 O78 152.7(6) . .
O22 W22 O72 95.0(7) . .
O38 W22 O72 162.4(7) . .
O77 W22 O72 80.8(6) . .
O78 W22 O72 81.7(6) . .
O22 W22 O29 169.8(6) . .
O38 W22 O29 83.4(6) . .
O77 W22 O29 84.8(6) . .
O78 W22 O29 71.4(6) . .
O72 W22 O29 79.2(6) . .
O36 Y1 O37 73.6(5) . .
O36 Y1 O32 79.0(5) . .
O37 Y1 O32 72.3(5) . .
O36 Y1 O31 148.0(5) . .
O37 Y1 O31 81.1(5) . .
O32 Y1 O31 74.9(5) . .
O36 Y1 O35 74.5(5) . .
O37 Y1 O35 116.1(5) . .
O32 Y1 O35 147.7(5) . .
O31 Y1 O35 135.7(5) . .
O36 Y1 O38 115.0(5) . .
O37 Y1 O38 72.3(5) . .
O32 Y1 O38 135.6(5) . .
O31 Y1 O38 73.9(5) . .
O35 Y1 O38 73.7(5) . .
O36 Y1 O33 73.5(6) . .
O37 Y1 O33 133.5(5) . .
O32 Y1 O33 69.9(5) . .
O31 Y1 O33 113.2(5) . .
O35 Y1 O33 85.1(5) . .
O38 Y1 O33 153.0(5) . .
O36 Y1 O34 135.3(6) . .
O37 Y1 O34 150.2(5) . .
O32 Y1 O34 114.9(5) . .
O31 Y1 O34 73.7(5) . .
O35 Y1 O34 74.3(5) . .
O38 Y1 O34 85.4(5) . .
O33 Y1 O34 72.7(5) . .
O84 K1 O82 95.1(9) . .
O84 K1 O79 98.5(8) . .
O82 K1 O79 160.3(9) . .
O84 K1 O85 172.7(11) . .
O82 K1 O85 83.2(10) . .
O79 K1 O85 85.0(10) . .
O84 K1 O81 87.7(7) . .
O82 K1 O81 81.1(8) . .
O79 K1 O81 85.2(7) . .
O85 K1 O81 98.9(9) . .
O84 K1 O19 88.1(7) . .
O82 K1 O19 105.9(8) . .
O79 K1 O19 88.8(7) . .
O85 K1 O19 85.6(9) . .
O81 K1 O19 172.1(7) . .
O84 K1 C1 80.4(8) . .
O82 K1 C1 162.2(9) . .
O79 K1 C1 18.3(7) . .
O85 K1 C1 103.3(10) . .
O81 K1 C1 81.4(7) . .
O19 K1 C1 91.2(7) . .
O84 K1 C9 86.0(7) . .
O82 K1 C9 90.5(8) . .
O79 K1 C9 76.4(7) . .
O85 K1 C9 101.1(9) . .
O81 K1 C9 9.4(6) . .
O19 K1 C9 163.0(7) . .
C1 K1 C9 72.1(7) . .
O84 K1 W19 104.9(6) . .
O82 K1 W19 106.6(7) . .
O79 K1 W19 83.6(5) . .
O85 K1 W19 69.0(8) . .
O81 K1 W19 164.2(6) . .
O19 K1 W19 17.1(4) . .
C1 K1 W19 91.2(5) . .
C9 K1 W19 158.5(5) . .
O25 P1 O26 111.5(8) . .
O25 P1 O24 113.3(8) . .
O26 P1 O24 107.1(8) . .
O25 P1 O23 109.1(8) . .
O26 P1 O23 108.1(8) . .
O24 P1 O23 107.6(8) . .
O29 P2 O27 108.3(9) . .
O29 P2 O28 112.3(9) . .
O27 P2 O28 107.8(9) . .
O29 P2 O30 112.6(9) . .
O27 P2 O30 106.6(9) . .
O28 P2 O30 109.0(9) . .
O108 Na1 O99 58.6(17) . 1_565
O108 Na1 O97 105.0(17) . 1_565
O99 Na1 O97 78.1(12) 1_565 1_565
O108 Na1 O55 157.8(16) . .
O99 Na1 O55 101.0(10) 1_565 .
O97 Na1 O55 76.4(9) 1_565 .
O108 Na1 O86 66.4(15) . .
O99 Na1 O86 124.1(11) 1_565 .
O97 Na1 O86 127.4(10) 1_565 .
O55 Na1 O86 130.8(7) . .
O108 Na1 O50 135.0(16) . .
O99 Na1 O50 140.6(11) 1_565 .
O97 Na1 O50 117.9(10) 1_565 .
O55 Na1 O50 54.8(5) . .
O86 Na1 O50 76.7(6) . .
O108 Na1 O22 76.7(15) . 1_565
O99 Na1 O22 104.9(10) 1_565 1_565
O97 Na1 O22 58.4(9) 1_565 1_565
O55 Na1 O22 120.3(7) . 1_565
O86 Na1 O22 69.4(6) . 1_565
O50 Na1 O22 114.1(7) . 1_565
W19 O19 K1 139.0(8) . .
W22 O22 Na1 139.2(8) . 1_545
P1 O23 W1 129.1(8) . .
P1 O23 W2 123.2(8) . .
W1 O23 W2 90.5(5) . .
P1 O23 W5 123.5(8) . .
W1 O23 W5 90.4(5) . .
W2 O23 W5 88.6(5) . .
P1 O24 W9 123.3(8) . .
P1 O24 W6 124.8(8) . .
W9 O24 W6 89.3(5) . .
P1 O24 W3 127.3(8) . .
W9 O24 W3 92.0(5) . .
W6 O24 W3 89.0(5) . .
P1 O25 W11 130.2(8) . .
P1 O25 W8 128.3(8) . .
W11 O25 W8 91.6(5) . .
P1 O26 W10 124.3(8) . .
P1 O26 W7 124.9(8) . .
W10 O26 W7 90.0(5) . .
P1 O26 W4 127.6(8) . .
W10 O26 W4 91.1(5) . .
W7 O26 W4 87.3(5) . .
P2 O27 W12 129.0(8) . .
P2 O27 W13 124.4(9) . .
W12 O27 W13 90.5(5) . .
P2 O27 W16 123.2(8) . .
W12 O27 W16 89.5(5) . .
W13 O27 W16 88.5(5) . .
P2 O28 W17 125.8(8) . .
P2 O28 W20 124.1(9) . .
W17 O28 W20 89.6(5) . .
P2 O28 W14 126.8(9) . .
W17 O28 W14 88.4(5) . .
W20 O28 W14 90.7(5) . .
P2 O29 W22 130.3(9) . .
P2 O29 W19 129.9(9) . .
W22 O29 W19 91.2(5) . .
P2 O30 W18 127.0(9) . .
P2 O30 W15 128.1(9) . .
W18 O30 W15 89.1(5) . .
P2 O30 W21 121.2(9) . .
W18 O30 W21 89.3(5) . .
W15 O30 W21 90.7(5) . .
W8 O31 Y1 142.6(7) . .
W9 O32 Y1 162.1(8) . .
W10 O33 Y1 155.0(9) . .
W11 O34 Y1 139.2(8) . .
W19 O35 Y1 139.2(7) . .
W20 O36 Y1 157.2(9) . .
W21 O37 Y1 153.3(8) . .
W22 O38 Y1 139.9(8) . .
W1 O39 W2 124.8(8) . .
W3 O40 W1 151.5(9) . .
W1 O41 W4 152.7(9) . .
W5 O42 W1 123.4(9) . .
W2 O43 W6 148.6(9) . .
W3 O44 W6 123.7(8) . .
W4 O45 W3 153.0(9) . .
W4 O46 W7 124.9(9) . .
W5 O47 W7 147.6(10) . .
W2 O48 W5 126.0(8) . .
W2 O49 W8 149.9(8) . .
W3 O50 W9 123.5(7) . .
W3 O50 Na1 106.1(6) . .
W9 O50 Na1 101.4(6) . .
W4 O51 W10 126.5(8) . .
W5 O52 W11 151.8(9) . .
W6 O53 W8 155.5(9) . .
W6 O54 W9 124.2(8) . .
W10 O55 W9 142.4(8) . .
W10 O55 Na1 111.0(7) . .
W9 O55 Na1 106.6(7) . .
W7 O56 W10 126.3(8) . .
W7 O57 W11 154.4(9) . .
W8 O58 W11 120.6(7) . .
W12 O59 W13 124.5(10) . .
W14 O60 W12 152.2(10) . .
W12 O61 W15 153.3(12) . .
W12 O62 W16 124.7(10) . .
W13 O63 W17 146.9(9) . .
W14 O64 W17 123.0(9) . .
W15 O65 W14 151.7(10) . .
W18 O66 W15 124.2(11) . .
W18 O67 W16 149.2(10) . .
W13 O68 W16 123.0(9) . .
W13 O69 W19 150.8(9) . .
W14 O70 W20 124.6(9) . .
W15 O71 W21 125.8(8) . .
W16 O72 W22 151.0(9) . .
W17 O73 W19 154.3(9) . .
W17 O74 W20 124.0(8) . .
W20 O75 W21 142.7(9) . .
W18 O76 W21 126.6(9) . .
W22 O77 W18 155.9(8) . .
W19 O78 W22 121.5(8) . .
C1 O79 K1 124.8(19) . .
C9 O81 K1 150.4(18) . .
C6 O86 Na1 101.8(18) . .
C2 N1 C3 103.7(16) . .
C14 N2 C11 108(2) . .
C7 N3 C18 109.2(17) . .
C12 N4 C10 108(2) . .
O79 C1 O80 123(3) . .
O79 C1 C2 122(2) . .
O80 C1 C2 115(2) . .
O79 C1 K1 36.9(14) . .
O80 C1 K1 105.5(18) . .
C2 C1 K1 120.9(17) . .
C5 C2 N1 107.2(18) . .
C5 C2 C1 117(2) . .
N1 C2 C1 108.8(18) . .
C4 C3 N1 104.5(19) . .
C3 C4 C5 93(2) . .
C2 C5 C4 105(2) . .
O86 C6 O87 125(2) . .
O86 C6 C7 125(2) . .
O87 C6 C7 110(2) . .
C6 C7 N3 111(2) . .
C6 C7 C8 114(2) . .
N3 C7 C8 107.0(19) . .
C19 C8 C7 107(2) . .
O81 C9 O88 127(2) . .
O81 C9 C10 127(2) . .
O88 C9 C10 106(2) . .
O81 C9 K1 20.3(12) . .
O88 C9 K1 106.6(15) . .
C10 C9 K1 147.5(16) . .
C17 C10 N4 102(2) . .
C17 C10 C9 112(2) . .
N4 C10 C9 101.1(19) . .
C21 C11 C13 105(3) . .
C21 C11 N2 97(2) . .
C13 C11 N2 98(2) . .
C20 C12 N4 105(3) . .
C20 C12 C16 37(3) . .
N4 C12 C16 110(3) . .
C15 C13 C11 111(3) . .
N2 C14 C15 108(3) . .
C13 C15 C14 99(3) . .
C20 C16 C17 72(3) . .
C20 C16 C12 70(3) . .
C17 C16 C12 99(3) . .
C10 C17 C16 116(3) . .
C10 C17 C20 105(3) . .
C16 C17 C20 36(3) . .
N3 C18 C19 104.0(17) . .
C8 C19 C18 103(2) . .
C16 C20 C12 73(3) . .
C16 C20 C17 71(3) . .
C12 C20 C17 100(3) . .
O103 C21 O102 126(3) . .
O103 C21 C11 106(3) . .
O102 C21 C11 127(3) . .

loop_
_geom_bond_atom_site_label_1
_geom_bond_atom_site_label_2
_geom_bond_distance
_geom_bond_site_symmetry_2
W1 O1 1.713(18) .
W1 O39 1.879(16) .
W1 O41 1.909(15) .
W1 O40 1.921(16) .
W1 O42 1.952(17) .
W1 O23 2.395(15) .
W2 O2 1.704(16) .
W2 O49 1.817(14) .
W2 O43 1.901(16) .
W2 O48 1.902(15) .
W2 O39 1.994(16) .
W2 O23 2.437(15) .
W3 O3 1.707(17) .
W3 O50 1.884(14) .
W3 O45 1.914(15) .
W3 O40 1.918(16) .
W3 O44 1.931(15) .
W3 O24 2.442(15) .
W4 O4 1.692(17) .
W4 O51 1.848(16) .
W4 O45 1.904(15) .
W4 O46 1.918(16) .
W4 O41 1.927(15) .
W4 O26 2.476(14) .
W5 O5 1.702(17) .
W5 O52 1.825(16) .
W5 O47 1.906(17) .
W5 O48 1.928(15) .
W5 O42 1.949(17) .
W5 O23 2.446(15) .
W6 O6 1.723(17) .
W6 O53 1.850(15) .
W6 O54 1.890(16) .
W6 O43 1.934(16) .
W6 O44 1.948(15) .
W6 O24 2.437(15) .
W7 O7 1.668(17) .
W7 O57 1.902(15) .
W7 O56 1.917(15) .
W7 O46 1.924(16) .
W7 O47 1.936(17) .
W7 O26 2.458(14) .
W8 O8 1.689(18) .
W8 O31 1.756(14) .
W8 O58 1.923(14) .
W8 O53 1.963(15) .
W8 O49 2.098(14) .
W8 O25 2.348(14) .
W9 O9 1.712(19) .
W9 O32 1.777(14) .
W9 O55 1.970(15) .
W9 O54 1.980(16) .
W9 O50 2.095(14) .
W9 O24 2.431(15) .
W10 O10 1.692(15) .
W10 O33 1.779(16) .
W10 O55 1.854(15) .
W10 O56 1.944(15) .
W10 O51 2.062(15) .
W10 O26 2.415(14) .
W11 O11 1.712(15) .
W11 O34 1.762(16) .
W11 O57 1.932(15) .
W11 O58 1.943(14) .
W11 O52 2.076(16) .
W11 O25 2.338(14) .
W12 O12 1.69(2) .
W12 O61 1.89(2) .
W12 O62 1.904(19) .
W12 O59 1.929(19) .
W12 O60 1.940(17) .
W12 O27 2.406(15) .
W13 O13 1.715(18) .
W13 O69 1.865(17) .
W13 O63 1.920(16) .
W13 O68 1.945(17) .
W13 O59 1.959(19) .
W13 O27 2.439(15) .
W14 O14 1.74(2) .
W14 O70 1.843(18) .
W14 O60 1.900(17) .
W14 O64 1.902(16) .
W14 O65 1.914(19) .
W14 O28 2.474(16) .
W15 O15 1.69(2) .
W15 O71 1.870(17) .
W15 O65 1.912(19) .
W15 O66 1.94(2) .
W15 O61 1.95(2) .
W15 O30 2.437(16) .
W16 O16 1.687(19) .
W16 O72 1.796(17) .
W16 O67 1.919(17) .
W16 O68 1.945(17) .
W16 O62 1.964(19) .
W16 O27 2.460(15) .
W17 O17 1.730(17) .
W17 O73 1.873(16) .
W17 O74 1.915(15) .
W17 O63 1.923(16) .
W17 O64 1.991(17) .
W17 O28 2.430(15) .
W18 O18 1.74(2) .
W18 O76 1.903(18) .
W18 O66 1.91(2) .
W18 O67 1.913(17) .
W18 O77 1.919(15) .
W18 O30 2.408(16) .
W19 O19 1.764(15) .
W19 O35 1.802(14) .
W19 O78 1.914(15) .
W19 O73 1.956(16) .
W19 O69 2.039(17) .
W19 O29 2.345(15) .
W19 K1 3.935(10) .
W20 O20 1.728(17) .
W20 O36 1.755(16) .
W20 O75 1.879(17) .
W20 O74 1.969(15) .
W20 O70 2.101(18) .
W20 O28 2.436(15) .
W21 O21 1.719(18) .
W21 O37 1.795(15) .
W21 O76 1.939(18) .
W21 O75 1.949(17) .
W21 O71 2.055(17) .
W21 O30 2.474(16) .
W22 O22 1.709(15) .
W22 O38 1.785(15) .
W22 O77 1.916(15) .
W22 O78 1.927(15) .
W22 O72 2.109(17) .
W22 O29 2.345(15) .
Y1 O36 2.308(16) .
Y1 O37 2.318(15) .
Y1 O32 2.320(14) .
Y1 O31 2.343(14) .
Y1 O35 2.370(14) .
Y1 O38 2.385(15) .
Y1 O33 2.386(16) .
Y1 O34 2.414(16) .
K1 O84 2.28(2) .
K1 O82 2.35(3) .
K1 O79 2.39(2) .
K1 O85 2.42(3) .
K1 O81 2.43(2) .
K1 O19 2.429(18) .
K1 C1 3.27(3) .
K1 C9 3.46(3) .
P1 O25 1.521(15) .
P1 O26 1.535(15) .
P1 O24 1.557(15) .
P1 O23 1.565(16) .
P2 O29 1.506(17) .
P2 O27 1.530(16) .
P2 O28 1.534(16) .
P2 O30 1.568(17) .
Na1 O108 2.43(6) .
Na1 O99 2.52(4) 1_565
Na1 O97 2.71(4) 1_565
Na1 O55 2.87(2) .
Na1 O86 2.91(2) .
Na1 O50 2.92(2) .
Na1 O22 2.97(2) 1_565
O22 Na1 2.97(2) 1_545
O79 C1 1.25(3) .
O80 C1 1.25(3) .
O81 C9 1.14(3) .
O86 C6 1.18(3) .
O87 C6 1.39(3) .
O88 C9 1.37(3) .
O91 O106 1.39(6) .
O97 Na1 2.71(4) 1_545
O99 Na1 2.52(4) 1_545
O100 O105 1.68(9) .
O102 C21 1.40(2) .
O103 C21 1.39(2) .
N1 C2 1.51(3) .
N1 C3 1.57(3) .
N2 C14 1.47(4) .
N2 C11 1.67(4) .
N3 C7 1.50(3) .
N3 C18 1.58(2) .
N4 C12 1.58(2) .
N4 C10 1.60(2) .
C1 C2 1.52(3) .
C2 C5 1.50(3) .
C3 C4 1.56(3) .
C4 C5 1.65(4) .
C6 C7 1.46(3) .
C7 C8 1.58(2) .
C8 C19 1.56(2) .
C9 C10 1.60(3) .
C10 C17 1.58(2) .
C11 C21 1.54(2) .
C11 C13 1.61(4) .
C12 C20 1.58(3) .
C12 C16 1.60(3) .
C13 C15 1.54(5) .
C14 C15 1.56(5) .
C16 C20 1.00(9) .
C16 C17 1.59(3) .
C17 C20 1.60(3) .
C18 C19 1.61(2) .

loop_
_geom_torsion_atom_site_label_1
_geom_torsion_atom_site_label_2
_geom_torsion_atom_site_label_3
_geom_torsion_atom_site_label_4
_geom_torsion
_geom_torsion_site_symmetry_4
O35 W19 O19 K1 -66.3(13) .
O78 W19 O19 K1 31.9(14) .
O73 W19 O19 K1 -162.3(12) .
O69 W19 O19 K1 115.0(13) .
O38 W22 O22 Na1 32.3(13) 1_545
O77 W22 O22 Na1 130.4(11) 1_545
O78 W22 O22 Na1 -65.5(13) 1_545
O72 W22 O22 Na1 -147.9(12) 1_545
O29 W22 O22 Na1 -93(4) 1_545
O25 P1 O23 W1 -178.9(9) .
O26 P1 O23 W1 -57.5(12) .
O24 P1 O23 W1 57.8(12) .
O25 P1 O23 W2 57.9(11) .
O26 P1 O23 W2 179.3(8) .
O24 P1 O23 W2 -65.4(11) .
O25 P1 O23 W5 -55.7(11) .
O26 P1 O23 W5 65.8(11) .
O24 P1 O23 W5 -178.9(8) .
O25 P1 O24 W9 58.8(12) .
O26 P1 O24 W9 -64.5(11) .
O23 P1 O24 W9 179.5(8) .
O25 P1 O24 W6 -57.2(12) .
O26 P1 O24 W6 179.5(9) .
O23 P1 O24 W6 63.5(11) .
O25 P1 O24 W3 -177.5(8) .
O26 P1 O24 W3 59.1(12) .
O23 P1 O24 W3 -56.8(12) .
O26 P1 O25 W11 -52.3(13) .
O24 P1 O25 W11 -173.2(9) .
O23 P1 O25 W11 67.0(12) .
O26 P1 O25 W8 172.1(9) .
O24 P1 O25 W8 51.2(13) .
O23 P1 O25 W8 -68.6(12) .
O25 P1 O26 W10 -60.2(11) .
O24 P1 O26 W10 64.2(11) .
O23 P1 O26 W10 179.8(8) .
O25 P1 O26 W7 58.2(12) .
O24 P1 O26 W7 -177.4(9) .
O23 P1 O26 W7 -61.7(11) .
O25 P1 O26 W4 176.0(8) .
O24 P1 O26 W4 -59.6(12) .
O23 P1 O26 W4 56.0(12) .
O29 P2 O27 W12 -178.4(10) .
O28 P2 O27 W12 59.9(13) .
O30 P2 O27 W12 -57.0(13) .
O29 P2 O27 W13 57.1(12) .
O28 P2 O27 W13 -64.6(11) .
O30 P2 O27 W13 178.5(9) .
O29 P2 O27 W16 -57.1(12) .
O28 P2 O27 W16 -178.8(9) .
O30 P2 O27 W16 64.3(11) .
O29 P2 O28 W17 -57.3(13) .
O27 P2 O28 W17 61.8(12) .
O30 P2 O28 W17 177.2(9) .
O29 P2 O28 W20 61.2(12) .
O27 P2 O28 W20 -179.6(9) .
O30 P2 O28 W20 -64.3(12) .
O29 P2 O28 W14 -177.2(9) .
O27 P2 O28 W14 -58.0(12) .
O30 P2 O28 W14 57.3(12) .
O27 P2 O29 W22 69.8(13) .
O28 P2 O29 W22 -171.3(10) .
O30 P2 O29 W22 -47.8(14) .
O27 P2 O29 W19 -68.4(13) .
O28 P2 O29 W19 50.5(14) .
O30 P2 O29 W19 174.0(10) .
O29 P2 O30 W18 54.5(14) .
O27 P2 O30 W18 -64.1(13) .
O28 P2 O30 W18 179.7(10) .
O29 P2 O30 W15 178.9(10) .
O27 P2 O30 W15 60.3(13) .
O28 P2 O30 W15 -55.8(13) .
O29 P2 O30 W21 -61.6(12) .
O27 P2 O30 W21 179.8(8) .
O28 P2 O30 W21 63.7(12) .
O8 W8 O31 Y1 166.6(12) .
O58 W8 O31 Y1 64.7(12) .
O53 W8 O31 Y1 -91.0(12) .
O49 W8 O31 Y1 -15(3) .
O25 W8 O31 Y1 -6.3(11) .
O9 W9 O32 Y1 -88(3) .
O55 W9 O32 Y1 16(3) .
O54 W9 O32 Y1 169(3) .
O50 W9 O32 Y1 84(3) .
O24 W9 O32 Y1 97(3) .
O10 W10 O33 Y1 90(2) .
O55 W10 O33 Y1 -15(2) .
O56 W10 O33 Y1 -169(2) .
O51 W10 O33 Y1 -98(3) .
O26 W10 O33 Y1 -97(2) .
O11 W11 O34 Y1 -165.0(12) .
O57 W11 O34 Y1 90.4(12) .
O58 W11 O34 Y1 -65.5(13) .
O52 W11 O34 Y1 12(3) .
O25 W11 O34 Y1 5.7(12) .
O19 W19 O35 Y1 166.3(11) .
O78 W19 O35 Y1 65.4(11) .
O73 W19 O35 Y1 -90.1(11) .
O69 W19 O35 Y1 -18(3) .
O29 W19 O35 Y1 -5.3(10) .
K1 W19 O35 Y1 144.6(10) .
O20 W20 O36 Y1 -88(2) .
O75 W20 O36 Y1 16(2) .
O74 W20 O36 Y1 172(2) .
O70 W20 O36 Y1 98(3) .
O28 W20 O36 Y1 100(2) .
O21 W21 O37 Y1 92.5(19) .
O76 W21 O37 Y1 -167.3(18) .
O75 W21 O37 Y1 -13.2(19) .
O71 W21 O37 Y1 -101(2) .
O30 W21 O37 Y1 -96.3(18) .
O22 W22 O38 Y1 -167.1(11) .
O77 W22 O38 Y1 88.8(12) .
O78 W22 O38 Y1 -65.9(12) .
O72 W22 O38 Y1 14(3) .
O29 W22 O38 Y1 4.6(11) .
O1 W1 O39 W2 172.1(10) .
O41 W1 O39 W2 -18(2) .
O40 W1 O39 W2 -87.8(10) .
O42 W1 O39 W2 68.7(10) .
O23 W1 O39 W2 -4.4(8) .
O2 W2 O49 W8 -129.1(16) .
O43 W2 O49 W8 -25.7(16) .
O48 W2 O49 W8 130.2(16) .
O39 W2 O49 W8 52(3) .
O23 W2 O49 W8 57.3(15) .
O3 W3 O50 W9 170.2(9) .
O45 W3 O50 W9 -87.4(8) .
O40 W3 O50 W9 -11(2) .
O44 W3 O50 W9 69.6(8) .
O24 W3 O50 W9 -3.3(7) .
O3 W3 O50 Na1 -73.9(8) .
O45 W3 O50 Na1 28.5(6) .
O40 W3 O50 Na1 104.8(15) .
O44 W3 O50 Na1 -174.5(6) .
O24 W3 O50 Na1 112.6(6) .
O4 W4 O51 W10 -170.7(10) .
O45 W4 O51 W10 86.0(10) .
O46 W4 O51 W10 -69.7(10) .
O41 W4 O51 W10 13(2) .
O26 W4 O51 W10 2.9(8) .
O5 W5 O52 W11 127.4(18) .
O47 W5 O52 W11 27.0(19) .
O48 W5 O52 W11 -128.9(19) .
O42 W5 O52 W11 -48(3) .
O23 W5 O52 W11 -56.7(18) .
O6 W6 O53 W8 136(2) .
O54 W6 O53 W8 -123(2) .
O43 W6 O53 W8 34(2) .
O44 W6 O53 W8 -39(3) .
O24 W6 O53 W8 -50(2) .
O6 W6 O54 W9 -178.9(10) .
O53 W6 O54 W9 77.8(10) .
O43 W6 O54 W9 -5(2) .
O44 W6 O54 W9 -78.0(10) .
O24 W6 O54 W9 -4.5(8) .
O10 W10 O55 W9 -120.9(14) .
O33 W10 O55 W9 -14.2(15) .
O56 W10 O55 W9 90.1(19) .
O51 W10 O55 W9 144.3(15) .
O26 W10 O55 W9 73.2(14) .
O10 W10 O55 Na1 60.4(9) .
O33 W10 O55 Na1 167.2(8) .
O56 W10 O55 Na1 -88.6(15) .
O51 W10 O55 Na1 -34.4(7) .
O26 W10 O55 Na1 -105.4(7) .
O12 W12 O61 W15 129(3) .
O62 W12 O61 W15 -131(3) .
O59 W12 O61 W15 -46(4) .
O60 W12 O61 W15 26(3) .
O27 W12 O61 W15 -57(3) .
O13 W13 O69 W19 -131.1(19) .
O63 W13 O69 W19 -28.6(19) .
O68 W13 O69 W19 128.1(19) .
O59 W13 O69 W19 47(3) .
O27 W13 O69 W19 53.9(18) .
O14 W14 O70 W20 171.7(11) .
O60 W14 O70 W20 -6(3) .
O64 W14 O70 W20 72.9(11) .
O65 W14 O70 W20 -85.9(11) .
O28 W14 O70 W20 -1.0(9) .
O15 W15 O71 W21 -174.0(11) .
O65 W15 O71 W21 83.6(11) .
O66 W15 O71 W21 -74.0(11) .
O61 W15 O71 W21 2(2) .
O30 W15 O71 W21 -1.3(9) .
O16 W16 O72 W22 132.7(19) .
O67 W16 O72 W22 30.7(19) .
O68 W16 O72 W22 -127.1(19) .
O62 W16 O72 W22 -45(3) .
O27 W16 O72 W22 -53.5(19) .
O17 W17 O73 W19 136(2) .
O74 W17 O73 W19 -122(2) .
O63 W17 O73 W19 35(2) .
O64 W17 O73 W19 -38(3) .
O28 W17 O73 W19 -48(2) .
O20 W20 O75 W21 124.9(16) .
O36 W20 O75 W21 19.2(16) .
O74 W20 O75 W21 -83(2) .
O70 W20 O75 W21 -139.7(16) .
O28 W20 O75 W21 -68.5(15) .
K1 O79 C1 O80 71(4) .
K1 O79 C1 C2 -101(3) .
C3 N1 C2 C5 6(2) .
C3 N1 C2 C1 134(2) .
O79 C1 C2 C5 107(3) .
O80 C1 C2 C5 -65(3) .
K1 C1 C2 C5 63(3) .
O79 C1 C2 N1 -15(3) .
O80 C1 C2 N1 173(2) .
K1 C1 C2 N1 -58(2) .
C2 N1 C3 C4 -37(2) .
N1 C3 C4 C5 48(2) .
N1 C2 C5 C4 25(2) .
C1 C2 C5 C4 -97(2) .
C3 C4 C5 C2 -45(2) .
Na1 O86 C6 O87 -49(3) .
Na1 O86 C6 C7 134(2) .
O86 C6 C7 N3 0(4) .
O87 C6 C7 N3 -177(2) .
O86 C6 C7 C8 121(3) .
O87 C6 C7 C8 -56(3) .
C18 N3 C7 C6 124(2) .
C18 N3 C7 C8 -1(3) .
C6 C7 C8 C19 -143(2) .
N3 C7 C8 C19 -19(3) .
K1 O81 C9 O88 7(5) .
K1 O81 C9 C10 -174(2) .
C12 N4 C10 C17 13(3) .
C12 N4 C10 C9 128(2) .
O81 C9 C10 C17 117(3) .
O88 C9 C10 C17 -63(3) .
K1 C9 C10 C17 114(3) .
O81 C9 C10 N4 10(3) .
O88 C9 C10 N4 -170.9(19) .
K1 C9 C10 N4 6(4) .
C14 N2 C11 C21 114(3) .
C14 N2 C11 C13 8(3) .
C10 N4 C12 C20 16(3) .
C10 N4 C12 C16 -22(4) .
C21 C11 C13 C15 -81(3) .
N2 C11 C13 C15 19(3) .
C11 N2 C14 C15 -31(4) .
C11 C13 C15 C14 -36(4) .
N2 C14 C15 C13 41(4) .
N4 C12 C16 C20 88(5) .
C20 C12 C16 C17 -68(3) .
N4 C12 C16 C17 21(6) .
N4 C10 C17 C16 1(5) .
C9 C10 C17 C16 -107(4) .
N4 C10 C17 C20 -36(3) .
C9 C10 C17 C20 -144(3) .
C20 C16 C17 C10 -79(5) .
C12 C16 C17 C10 -13(6) .
C12 C16 C17 C20 66(3) .
C7 N3 C18 C19 20(2) .
C7 C8 C19 C18 31(3) .
N3 C18 C19 C8 -31(3) .
C17 C16 C20 C12 107(3) .
C12 C16 C20 C17 -107(3) .
N4 C12 C20 C16 -104(4) .
N4 C12 C20 C17 -37(4) .
C16 C12 C20 C17 67(3) .
C10 C17 C20 C16 114(4) .
C10 C17 C20 C12 46(4) .
C16 C17 C20 C12 -68(3) .
C13 C11 C21 O103 -94(4) .
N2 C11 C21 O103 166(3) .
C13 C11 C21 O102 98(5) .
N2 C11 C21 O102 -3(5) .

loop_
_platon_squeeze_void_nr
_platon_squeeze_void_average_x
_platon_squeeze_void_average_y
_platon_squeeze_void_average_z
_platon_squeeze_void_volume
_platon_squeeze_void_count_electrons
_platon_squeeze_void_content
1 -0.062 0.867 0.775 715 307 ' '
2 0.880 0.310 0.614 40 9 ' '
